data_7024685
loop_
_publ_author_name
'Clegg, Jack K.'
'Hayter, Michael J.'
'Jolliffe, Katrina A.'
'Lindoy, Leonard F.'
'McMurtrie, John C.'
'Meehan, George V.'
'Neville, Suzanne M.'
'Parsons, Simon'
'Tasker, Peter A.'
'Turner, Peter'
'White, Fraser J.'

_publ_section_title
;
 New discrete and polymeric supramolecular architectures derived from
 dinuclear Co(II), Ni(II) and Cu(II) complexes of aryl-linked
 bis-beta-diketonato ligands and nitrogen bases: synthetic, structural and
 high pressure studies.
;
_journal_issue 11
_journal_name_full 'Dalton transactions (Cambridge, England : 2003)'
_journal_page_first 2804
_journal_page_last 2815
_journal_paper_doi 10.1039/b920199h
_journal_volume 39
_journal_year 2010
_chemical_formula_moiety 'C54 H66 Cu2 N2 O8, 2(C7 H9 N)'
_chemical_formula_sum 'C68 H84 Cu2 N4 O8'
_chemical_formula_weight 1212.47
_chemical_name_systematic
;
?
;
_space_group_IT_number 2
_symmetry_cell_setting triclinic
_symmetry_space_group_name_Hall '-P 1'
_symmetry_space_group_name_H-M 'P -1'
_atom_sites_solution_hydrogens geom
_atom_sites_solution_primary direct
_atom_sites_solution_secondary difmap
_audit_creation_method SHELXL-97
_cell_angle_alpha 81.312(2)
_cell_angle_beta 78.572(2)
_cell_angle_gamma 76.639(2)
_cell_formula_units_Z 1
_cell_length_a 11.013(1)
_cell_length_b 11.390(1)
_cell_length_c 13.365(1)
_cell_measurement_reflns_used 7097
_cell_measurement_temperature 150(2)
_cell_measurement_theta_max 22.77
_cell_measurement_theta_min 2.377
_cell_volume 1589.0(2)
_computing_cell_refinement 'SAINT (Bruker-Nonius,2003)'
_computing_data_collection 'APEX (Bruker-Nonius,2003)'
_computing_data_reduction 'SAINT and XPREP (Bruker-Nonius 2003)'
_computing_molecular_graphics 'ORTEP-3 (Farrugia, 1997), WINGX-32 (Farrugia, 1999)'
_computing_publication_material 'enCIFer 1.1 (CCDC, 2005)'
_computing_structure_refinement 'SHELXL-97 (Sheldrick, 1997)'
_computing_structure_solution 'SIR97 (Altomare, et. al. 1999)'
_diffrn_ambient_temperature 150(2)
_diffrn_measured_fraction_theta_full 0.988
_diffrn_measured_fraction_theta_max 0.987
_diffrn_measurement_device_type APEXII-FR591
_diffrn_measurement_method \w+\f
_diffrn_radiation_monochromator graphite
_diffrn_radiation_source 'rotating anode'
_diffrn_radiation_type MoK\a
_diffrn_radiation_wavelength 0.71073
_diffrn_reflns_av_R_equivalents 0.0668
_diffrn_reflns_av_sigmaI/netI 0.0656
_diffrn_reflns_limit_h_max 15
_diffrn_reflns_limit_h_min -15
_diffrn_reflns_limit_k_max 16
_diffrn_reflns_limit_k_min -16
_diffrn_reflns_limit_l_max 19
_diffrn_reflns_limit_l_min -19
_diffrn_reflns_number 58035
_diffrn_reflns_theta_full 25.00
_diffrn_reflns_theta_max 30.55
_diffrn_reflns_theta_min 2.54
_diffrn_standards_decay_% 0
_diffrn_standards_interval_count 0
_diffrn_standards_interval_time 0
_diffrn_standards_number 0
_exptl_absorpt_coefficient_mu 0.726
_exptl_absorpt_correction_T_max 0.923
_exptl_absorpt_correction_T_min 0.572
_exptl_absorpt_correction_type multi-scan
_exptl_absorpt_process_details 'SADABS (Sheldrick, 2003)'
_exptl_crystal_colour green
_exptl_crystal_density_diffrn 1.267
_exptl_crystal_density_method 'not measured'
_exptl_crystal_description prism
_exptl_crystal_F_000 642
_exptl_crystal_size_max 0.373
_exptl_crystal_size_mid 0.290
_exptl_crystal_size_min 0.110
_refine_diff_density_max 3.034
_refine_diff_density_min -1.958
_refine_diff_density_rms 0.116
_refine_ls_extinction_method none
_refine_ls_goodness_of_fit_ref 1.101
_refine_ls_hydrogen_treatment constr
_refine_ls_matrix_type full
_refine_ls_number_parameters 360
_refine_ls_number_reflns 9598
_refine_ls_number_restraints 6
_refine_ls_restrained_S_all 1.101
_refine_ls_R_factor_all 0.1070
_refine_ls_R_factor_gt 0.0779
_refine_ls_shift/su_max 0.001
_refine_ls_shift/su_mean 0.000
_refine_ls_structure_factor_coef Fsqd
_refine_ls_weighting_details 'calc w=1/[\s^2^(Fo^2^)+(0.1135P)^2^+2.4257P] where P=(Fo^2^+2Fc^2^)/3'
_refine_ls_weighting_scheme calc
_refine_ls_wR_factor_gt 0.2078
_refine_ls_wR_factor_ref 0.2267
_reflns_number_gt 6904
_reflns_number_total 9598
_reflns_threshold_expression >2sigma(I)
_cod_data_source_file b920199h.txt
_cod_data_source_block lj85sad
_cod_original_sg_symbol_Hall '-p 1'
_cod_original_sg_symbol_H-M P-1
_cod_database_code 7024685

loop_
_symmetry_equiv_pos_as_xyz
'x, y, z'
'-x, -y, -z'

loop_
_atom_site_label
_atom_site_type_symbol
_atom_site_fract_x
_atom_site_fract_y
_atom_site_fract_z
_atom_site_U_iso_or_equiv
_atom_site_adp_type
_atom_site_occupancy
_atom_site_symmetry_multiplicity
_atom_site_calc_flag
_atom_site_refinement_flags
_atom_site_disorder_assembly
_atom_site_disorder_group
C1A C 0.1779(9) 0.4219(7) 1.0436(7) 0.0450(11) Uani 0.65 1 d P A 1
H1A1 H 0.1467 0.3522 1.0316 0.067 Uiso 0.65 1 calc PR A 1
H1A2 H 0.1065 0.4906 1.0559 0.067 Uiso 0.65 1 calc PR A 1
H1A3 H 0.2204 0.4003 1.1037 0.067 Uiso 0.65 1 calc PR A 1
C3A C 0.3006(8) 0.5808(9) 0.9597(6) 0.0450(11) Uani 0.65 1 d P A 1
H3A1 H 0.2220 0.6426 0.9679 0.067 Uiso 0.65 1 calc PR A 1
H3A2 H 0.3570 0.6044 0.8971 0.067 Uiso 0.65 1 calc PR A 1
H3A3 H 0.3424 0.5738 1.0192 0.067 Uiso 0.65 1 calc PR A 1
C1B C 0.2601(16) 0.5764(19) 0.9884(11) 0.0450(11) Uani 0.35 1 d P A 2
H1B1 H 0.1712 0.6112 1.0138 0.067 Uiso 0.35 1 calc PR A 2
H1B2 H 0.2937 0.6315 0.9317 0.067 Uiso 0.35 1 calc PR A 2
H1B3 H 0.3092 0.5649 1.0441 0.067 Uiso 0.35 1 calc PR A 2
C3B C 0.1876(19) 0.3755(13) 1.0394(13) 0.0450(11) Uani 0.35 1 d P A 2
H3B1 H 0.2177 0.3684 1.1048 0.067 Uiso 0.35 1 calc PR A 2
H3B2 H 0.1985 0.2943 1.0185 0.067 Uiso 0.35 1 calc PR A 2
H3B3 H 0.0978 0.4152 1.0477 0.067 Uiso 0.35 1 calc PR A 2
C2 C 0.3976(4) 0.3660(5) 0.9433(4) 0.0529(12) Uani 1 1 d . A .
H2A H 0.4363 0.3659 1.0034 0.079 Uiso 1 1 calc R . .
H2B H 0.4538 0.3900 0.8808 0.079 Uiso 1 1 calc R . .
H2C H 0.3845 0.2844 0.9406 0.079 Uiso 1 1 calc R . .
C4 C 0.2695(3) 0.4564(3) 0.9515(3) 0.0276(7) Uani 1 1 d . . .
C5 C 0.2125(3) 0.4587(3) 0.8546(2) 0.0222(6) Uani 1 1 d . A .
C6 C 0.1462(3) 0.5674(3) 0.8091(3) 0.0253(6) Uani 1 1 d . . .
H6 H 0.1439 0.6405 0.8363 0.030 Uiso 1 1 calc R A .
C7 C 0.0833(3) 0.5754(3) 0.7265(2) 0.0196(5) Uani 1 1 d . A .
C8 C 0.0111(3) 0.6959(3) 0.6855(2) 0.0194(5) Uani 1 1 d . . .
C9 C -0.0439(3) 0.7015(3) 0.5987(2) 0.0205(6) Uani 1 1 d . A .
H9 H -0.0373 0.6289 0.5693 0.025 Uiso 1 1 calc R . .
C10 C -0.1078(3) 0.8103(3) 0.5545(2) 0.0213(6) Uani 1 1 d D . .
C11 C -0.1195(4) 0.9169(3) 0.5988(3) 0.0318(7) Uani 1 1 d . A .
H11 H -0.1648 0.9919 0.5704 0.038 Uiso 1 1 calc R . .
C12 C -0.0647(5) 0.9124(3) 0.6843(3) 0.0479(12) Uani 1 1 d . . .
H12 H -0.0713 0.9852 0.7134 0.057 Uiso 1 1 calc R A .
C13 C -0.0006(4) 0.8038(3) 0.7280(3) 0.0365(9) Uani 1 1 d . A .
H13 H 0.0356 0.8024 0.7872 0.044 Uiso 1 1 calc R . .
C14 C -0.1619(3) 0.8113(2) 0.4582(2) 0.0242(6) Uani 1 1 d D A .
C15A C -0.2231(6) 0.9192(5) 0.4100(5) 0.0487(6) Uani 0.75 1 d PD A 1
H15A H -0.2255 0.9927 0.4366 0.058 Uiso 0.75 1 calc PR A 1
C16A C -0.2812(7) 0.9262(8) 0.3249(5) 0.0487(6) Uani 0.75 1 d P A 1
C17A C -0.3376(7) 1.0546(5) 0.2703(5) 0.0487(6) Uani 0.75 1 d P A 1
C18A C -0.4690(7) 1.0364(5) 0.2532(6) 0.0487(6) Uani 0.75 1 d P A 1
H18A H -0.5254 1.0302 0.3195 0.073 Uiso 0.75 1 calc PR A 1
H18B H -0.4565 0.9619 0.2208 0.073 Uiso 0.75 1 calc PR A 1
H18C H -0.5069 1.1059 0.2085 0.073 Uiso 0.75 1 calc PR A 1
C19A C -0.3331(7) 1.1595(5) 0.3195(5) 0.0487(6) Uani 0.75 1 d P A 1
H19A H -0.3770 1.2338 0.2836 0.073 Uiso 0.75 1 calc PR A 1
H19B H -0.2447 1.1641 0.3165 0.073 Uiso 0.75 1 calc PR A 1
H19C H -0.3747 1.1509 0.3914 0.073 Uiso 0.75 1 calc PR A 1
C20A C -0.2623(6) 1.0732(5) 0.1598(5) 0.0487(6) Uani 0.75 1 d P A 1
H20A H -0.3061 1.1464 0.1225 0.073 Uiso 0.75 1 calc PR A 1
H20B H -0.2565 1.0026 0.1239 0.073 Uiso 0.75 1 calc PR A 1
H20C H -0.1770 1.0822 0.1634 0.073 Uiso 0.75 1 calc PR A 1
C15B C -0.2577(5) 0.9053(3) 0.4288(3) 0.0487(6) Uani 0.25 1 d PD A 2
H15B H -0.2905 0.9673 0.4731 0.058 Uiso 0.25 1 calc PR A 2
C16B C -0.310(2) 0.917(2) 0.3405(11) 0.0487(6) Uani 0.25 1 d PD A 2
C18B C -0.5051(19) 1.0622(15) 0.4106(15) 0.0487(6) Uani 0.25 1 d P A 2
H18D H -0.4643 1.0884 0.4597 0.073 Uiso 0.25 1 calc PR A 2
H18E H -0.5398 0.9908 0.4424 0.073 Uiso 0.25 1 calc PR A 2
H18F H -0.5738 1.1281 0.3910 0.073 Uiso 0.25 1 calc PR A 2
C17B C -0.411(2) 1.0308(15) 0.3185(16) 0.0487(6) Uani 0.25 1 d P A 2
C19B C -0.335(2) 1.1334(16) 0.2712(16) 0.0487(6) Uani 0.25 1 d P A 2
H19D H -0.3819 1.1912 0.2229 0.073 Uiso 0.25 1 calc PR A 2
H19E H -0.2518 1.0968 0.2348 0.073 Uiso 0.25 1 calc PR A 2
H19F H -0.3246 1.1760 0.3263 0.073 Uiso 0.25 1 calc PR A 2
C20B C -0.477(2) 1.0023(17) 0.2263(17) 0.0487(6) Uani 0.25 1 d P A 2
H20D H -0.5192 0.9340 0.2512 0.073 Uiso 0.25 1 calc PR A 2
H20E H -0.4113 0.9817 0.1668 0.073 Uiso 0.25 1 calc PR A 2
H20F H -0.5392 1.0743 0.2064 0.073 Uiso 0.25 1 calc PR A 2
C21A C -0.0072(8) 0.1612(7) 0.8717(9) 0.0506(12) Uani 0.65 1 d P B 1
H21A H 0.0667 0.1321 0.9021 0.061 Uiso 0.65 1 calc PR B 1
C22A C -0.1122(7) 0.1073(7) 0.9079(7) 0.0506(12) Uani 0.65 1 d P B 1
H22A H -0.1074 0.0400 0.9594 0.061 Uiso 0.65 1 calc PR B 1
C23A C -0.2225(9) 0.1522(12) 0.8685(8) 0.0506(12) Uani 0.65 1 d P B 1
C26A C -0.3386(6) 0.0976(7) 0.9053(7) 0.0506(12) Uani 0.65 1 d P B 1
H26A H -0.3826 0.1281 0.9713 0.061 Uiso 0.65 1 calc PR B 1
H26B H -0.3969 0.1266 0.8550 0.061 Uiso 0.65 1 calc PR B 1
C27A C -0.3127(7) -0.0394(7) 0.9203(7) 0.0506(12) Uani 0.65 1 d P B 1
H27A H -0.3926 -0.0666 0.9454 0.076 Uiso 0.65 1 calc PR B 1
H27B H -0.2557 -0.0695 0.9705 0.076 Uiso 0.65 1 calc PR B 1
H27C H -0.2731 -0.0710 0.8547 0.076 Uiso 0.65 1 calc PR B 1
C21B C -0.0107(16) 0.1951(13) 0.8870(17) 0.0506(12) Uani 0.35 1 d P B 2
H21B H 0.0608 0.1870 0.9192 0.061 Uiso 0.35 1 calc PR B 2
C22B C -0.1102(13) 0.1447(13) 0.9414(13) 0.0506(12) Uani 0.35 1 d P B 2
H22B H -0.1076 0.1063 1.0094 0.061 Uiso 0.35 1 calc PR B 2
C23B C -0.2173(18) 0.151(2) 0.8938(15) 0.0506(12) Uani 0.35 1 d P B 2
C26B C -0.3299(12) 0.0998(14) 0.9513(13) 0.0506(12) Uani 0.35 1 d P B 2
H26C H -0.4024 0.1304 0.9143 0.061 Uiso 0.35 1 calc PR B 2
H26D H -0.3547 0.1275 1.0206 0.061 Uiso 0.35 1 calc PR B 2
C27B C -0.2981(12) -0.0399(14) 0.9612(13) 0.0506(12) Uani 0.35 1 d P B 2
H27D H -0.3732 -0.0710 0.9961 0.076 Uiso 0.35 1 calc PR B 2
H27E H -0.2294 -0.0703 1.0011 0.076 Uiso 0.35 1 calc PR B 2
H27F H -0.2715 -0.0673 0.8926 0.076 Uiso 0.35 1 calc PR B 2
C24 C -0.2196(4) 0.2358(4) 0.7925(3) 0.0391(9) Uani 1 1 d . . .
H24 H -0.2929 0.2657 0.7615 0.047 Uiso 1 1 calc R B 1
C25 C -0.1129(4) 0.2837(4) 0.7543(3) 0.0357(8) Uani 1 1 d . B .
H25 H -0.1150 0.3420 0.6954 0.043 Uiso 1 1 calc R . .
C28 C 0.7298(4) 0.2759(4) 0.5299(3) 0.0433(9) Uani 1 1 d . . .
H28 H 0.8036 0.2319 0.4912 0.052 Uiso 1 1 calc R . .
C29 C 0.7250(4) 0.3962(4) 0.5355(3) 0.0362(8) Uani 1 1 d . . .
H29 H 0.7940 0.4326 0.5023 0.043 Uiso 1 1 calc R . .
C30 C 0.6178(4) 0.4643(4) 0.5904(3) 0.0422(10) Uani 1 1 d . . .
C31 C 0.5204(4) 0.4037(5) 0.6352(4) 0.0540(13) Uani 1 1 d . . .
H31 H 0.4444 0.4458 0.6727 0.065 Uiso 1 1 calc R . .
C32 C 0.5353(4) 0.2822(5) 0.6247(4) 0.0557(14) Uani 1 1 d . . .
H32 H 0.4671 0.2435 0.6555 0.067 Uiso 1 1 calc R . .
C33 C 0.6104(5) 0.5947(4) 0.6039(4) 0.0584(14) Uani 1 1 d . . .
H33A H 0.5220 0.6403 0.6056 0.070 Uiso 1 1 calc R . .
H33B H 0.6640 0.6315 0.5446 0.070 Uiso 1 1 calc R . .
C34 C 0.6548(5) 0.6049(5) 0.7031(5) 0.0606(14) Uani 1 1 d . . .
H34A H 0.6485 0.6906 0.7101 0.091 Uiso 1 1 calc R . .
H34B H 0.7429 0.5614 0.7009 0.091 Uiso 1 1 calc R . .
H34C H 0.6013 0.5692 0.7619 0.091 Uiso 1 1 calc R . .
N1 N -0.0077(3) 0.2530(3) 0.7950(2) 0.0303(6) Uani 1 1 d . . .
N2 N 0.6387(4) 0.2155(4) 0.5745(3) 0.0517(10) Uani 1 1 d . . .
O1 O 0.2280(2) 0.3556(2) 0.82402(19) 0.0287(5) Uani 1 1 d . . .
O2 O 0.0828(2) 0.4869(2) 0.67914(18) 0.0280(5) Uani 1 1 d . . .
O3 O -0.1354(2) 0.70677(18) 0.42344(18) 0.0257(5) Uani 1 1 d D . .
O4 O -0.2766(2) 0.8388(2) 0.27524(17) 0.0272(5) Uani 1 1 d D . .
Cu1 Cu 0.16732(4) 0.31974(3) 0.70789(3) 0.02175(13) Uani 1 1 d . . .

loop_
_atom_site_aniso_label
_atom_site_aniso_U_11
_atom_site_aniso_U_22
_atom_site_aniso_U_33
_atom_site_aniso_U_23
_atom_site_aniso_U_13
_atom_site_aniso_U_12
C1A 0.065(3) 0.048(3) 0.032(2) -0.002(3) -0.022(2) -0.022(3)
C3A 0.065(3) 0.048(3) 0.032(2) -0.002(3) -0.022(2) -0.022(3)
C1B 0.065(3) 0.048(3) 0.032(2) -0.002(3) -0.022(2) -0.022(3)
C3B 0.065(3) 0.048(3) 0.032(2) -0.002(3) -0.022(2) -0.022(3)
C2 0.044(2) 0.062(3) 0.056(3) -0.021(2) -0.032(2) 0.011(2)
C4 0.0323(16) 0.0297(16) 0.0239(15) -0.0057(12) -0.0140(13) -0.0029(13)
C5 0.0225(14) 0.0248(14) 0.0205(14) -0.0024(11) -0.0069(11) -0.0045(11)
C6 0.0325(16) 0.0199(14) 0.0258(15) -0.0056(12) -0.0104(13) -0.0032(12)
C7 0.0220(13) 0.0192(13) 0.0183(13) -0.0017(10) -0.0029(11) -0.0062(10)
C8 0.0238(14) 0.0167(13) 0.0192(13) -0.0031(10) -0.0051(11) -0.0048(10)
C9 0.0224(13) 0.0191(13) 0.0211(13) -0.0051(11) -0.0048(11) -0.0036(11)
C10 0.0230(14) 0.0181(13) 0.0227(14) -0.0040(11) -0.0057(11) -0.0016(11)
C11 0.048(2) 0.0165(14) 0.0329(18) -0.0046(12) -0.0189(16) 0.0018(13)
C12 0.088(3) 0.0178(16) 0.045(2) -0.0099(15) -0.041(2) 0.0032(18)
C13 0.062(2) 0.0209(15) 0.0320(18) -0.0077(13) -0.0270(17) -0.0002(15)
C14 0.0273(15) 0.0196(14) 0.0268(15) -0.0057(11) -0.0085(12) -0.0014(11)
C15A 0.0632(15) 0.0280(10) 0.0546(15) -0.0051(10) -0.0278(12) 0.0066(10)
C16A 0.0632(15) 0.0280(10) 0.0546(15) -0.0051(10) -0.0278(12) 0.0066(10)
C17A 0.0632(15) 0.0280(10) 0.0546(15) -0.0051(10) -0.0278(12) 0.0066(10)
C18A 0.0632(15) 0.0280(10) 0.0546(15) -0.0051(10) -0.0278(12) 0.0066(10)
C19A 0.0632(15) 0.0280(10) 0.0546(15) -0.0051(10) -0.0278(12) 0.0066(10)
C20A 0.0632(15) 0.0280(10) 0.0546(15) -0.0051(10) -0.0278(12) 0.0066(10)
C15B 0.0632(15) 0.0280(10) 0.0546(15) -0.0051(10) -0.0278(12) 0.0066(10)
C16B 0.0632(15) 0.0280(10) 0.0546(15) -0.0051(10) -0.0278(12) 0.0066(10)
C18B 0.0632(15) 0.0280(10) 0.0546(15) -0.0051(10) -0.0278(12) 0.0066(10)
C17B 0.0632(15) 0.0280(10) 0.0546(15) -0.0051(10) -0.0278(12) 0.0066(10)
C19B 0.0632(15) 0.0280(10) 0.0546(15) -0.0051(10) -0.0278(12) 0.0066(10)
C20B 0.0632(15) 0.0280(10) 0.0546(15) -0.0051(10) -0.0278(12) 0.0066(10)
C21A 0.0272(10) 0.0481(15) 0.065(3) 0.029(2) -0.0111(14) -0.0035(11)
C22A 0.0272(10) 0.0481(15) 0.065(3) 0.029(2) -0.0111(14) -0.0035(11)
C23A 0.0272(10) 0.0481(15) 0.065(3) 0.029(2) -0.0111(14) -0.0035(11)
C26A 0.0272(10) 0.0481(15) 0.065(3) 0.029(2) -0.0111(14) -0.0035(11)
C27A 0.0272(10) 0.0481(15) 0.065(3) 0.029(2) -0.0111(14) -0.0035(11)
C21B 0.0272(10) 0.0481(15) 0.065(3) 0.029(2) -0.0111(14) -0.0035(11)
C22B 0.0272(10) 0.0481(15) 0.065(3) 0.029(2) -0.0111(14) -0.0035(11)
C23B 0.0272(10) 0.0481(15) 0.065(3) 0.029(2) -0.0111(14) -0.0035(11)
C26B 0.0272(10) 0.0481(15) 0.065(3) 0.029(2) -0.0111(14) -0.0035(11)
C27B 0.0272(10) 0.0481(15) 0.065(3) 0.029(2) -0.0111(14) -0.0035(11)
C24 0.0256(17) 0.041(2) 0.051(2) -0.0050(18) -0.0132(16) -0.0021(15)
C25 0.0310(17) 0.0365(19) 0.039(2) 0.0059(16) -0.0134(15) -0.0064(15)
C28 0.039(2) 0.050(2) 0.042(2) -0.0001(19) -0.0070(18) -0.0152(18)
C29 0.0313(18) 0.043(2) 0.0307(18) 0.0055(16) -0.0032(15) -0.0090(15)
C30 0.0325(19) 0.049(2) 0.036(2) 0.0158(18) -0.0092(16) -0.0001(17)
C31 0.0232(18) 0.077(3) 0.047(2) 0.022(2) -0.0046(17) 0.0007(19)
C32 0.033(2) 0.071(3) 0.061(3) 0.026(3) -0.017(2) -0.022(2)
C33 0.053(3) 0.042(2) 0.059(3) 0.012(2) 0.000(2) 0.012(2)
C34 0.059(3) 0.039(2) 0.075(4) -0.007(2) -0.003(3) 0.000(2)
N1 0.0269(14) 0.0298(14) 0.0332(15) 0.0042(12) -0.0116(12) -0.0034(11)
N2 0.046(2) 0.058(2) 0.058(2) 0.0103(19) -0.0193(19) -0.0242(18)
O1 0.0398(13) 0.0207(11) 0.0293(12) -0.0050(9) -0.0178(10) -0.0023(9)
O2 0.0428(14) 0.0170(10) 0.0283(12) -0.0038(9) -0.0185(10) -0.0027(9)
O3 0.0356(12) 0.0188(10) 0.0248(11) -0.0044(8) -0.0126(9) -0.0019(9)
O4 0.0329(12) 0.0201(10) 0.0309(12) -0.0061(9) -0.0149(10) -0.0001(9)
Cu1 0.0281(2) 0.01659(19) 0.0226(2) -0.00328(13) -0.01094(15) -0.00231(14)

loop_
_atom_type_symbol
_atom_type_description
_atom_type_scat_dispersion_real
_atom_type_scat_dispersion_imag
_atom_type_scat_source
C C 0.0033 0.0016 'International Tables Vol C Tables 4.2.6.8 and 6.1.1.4'
H H 0.0000 0.0000 'International Tables Vol C Tables 4.2.6.8 and 6.1.1.4'
N N 0.0061 0.0033 'International Tables Vol C Tables 4.2.6.8 and 6.1.1.4'
O O 0.0106 0.0060 'International Tables Vol C Tables 4.2.6.8 and 6.1.1.4'
Cu Cu 0.3201 1.2651 'International Tables Vol C Tables 4.2.6.8 and 6.1.1.4'

loop_
_geom_angle_atom_site_label_1
_geom_angle_atom_site_label_2
_geom_angle_atom_site_label_3
_geom_angle
_geom_angle_site_symmetry_1
_geom_angle_site_symmetry_3
C4 C1A H1A1 109.5 . .
C4 C1A H1A2 109.5 . .
C4 C1A H1A3 109.5 . .
C4 C3A H3A1 109.5 . .
C4 C3A H3A2 109.5 . .
C4 C3A H3A3 109.5 . .
C4 C1B H1B1 109.5 . .
C4 C1B H1B2 109.5 . .
H1B1 C1B H1B2 109.5 . .
C4 C1B H1B3 109.5 . .
H1B1 C1B H1B3 109.5 . .
H1B2 C1B H1B3 109.5 . .
C4 C3B H3B1 109.5 . .
C4 C3B H3B2 109.5 . .
H3B1 C3B H3B2 109.5 . .
C4 C3B H3B3 109.5 . .
H3B1 C3B H3B3 109.5 . .
H3B2 C3B H3B3 109.5 . .
C4 C2 H2A 109.5 . .
C4 C2 H2B 109.5 . .
H2A C2 H2B 109.5 . .
C4 C2 H2C 109.5 . .
H2A C2 H2C 109.5 . .
H2B C2 H2C 109.5 . .
C1A C4 C1B 90.8(7) . .
C1A C4 C2 112.0(5) . .
C1B C4 C2 118.5(7) . .
C1A C4 C5 108.6(4) . .
C1B C4 C5 116.8(6) . .
C2 C4 C5 108.7(3) . .
C1A C4 C3A 110.4(5) . .
C2 C4 C3A 105.1(5) . .
C5 C4 C3A 112.1(4) . .
C1B C4 C3B 108.7(8) . .
C2 C4 C3B 98.1(7) . .
C5 C4 C3B 103.3(5) . .
C3A C4 C3B 127.7(7) . .
O1 C5 C6 124.8(3) . .
O1 C5 C4 114.2(3) . .
C6 C5 C4 121.0(3) . .
C7 C6 C5 124.3(3) . .
C7 C6 H6 117.8 . .
C5 C6 H6 117.8 . .
O2 C7 C6 125.1(3) . .
O2 C7 C8 114.7(3) . .
C6 C7 C8 120.2(3) . .
C9 C8 C13 118.2(3) . .
C9 C8 C7 118.6(3) . .
C13 C8 C7 123.2(3) . .
C10 C9 C8 121.7(3) . .
C10 C9 H9 119.2 . .
C8 C9 H9 119.2 . .
C9 C10 C11 119.2(2) . .
C9 C10 C14 119.2(3) . .
C11 C10 C14 121.5(2) . .
C12 C11 C10 119.5(3) . .
C12 C11 H11 120.2 . .
C10 C11 H11 120.2 . .
C13 C12 C11 121.1(3) . .
C13 C12 H12 119.5 . .
C11 C12 H12 119.5 . .
C12 C13 C8 120.2(3) . .
C12 C13 H13 119.9 . .
C8 C13 H13 119.9 . .
O3 C14 C15A 125.3(4) . .
O3 C14 C15B 122.6(2) . .
O3 C14 C10 113.58(17) . .
C15A C14 C10 120.8(3) . .
C15B C14 C10 121.5(2) . .
C14 C15A C16A 123.9(6) . .
C14 C15A H15A 118.0 . .
C16A C15A H15A 118.0 . .
O4 C16A C15A 125.6(6) . .
O4 C16A C17A 113.8(5) . .
C15A C16A C17A 119.6(6) . .
C19A C17A C20A 105.2(6) . .
C19A C17A C18A 119.2(6) . .
C20A C17A C18A 104.0(5) . .
C19A C17A C16A 115.8(5) . .
C20A C17A C16A 109.9(5) . .
C18A C17A C16A 102.0(5) . .
C16B C15B C14 125.8(11) . .
C16B C15B H15B 117.1 . .
C14 C15B H15B 117.1 . .
O4 C16B C15B 123.8(18) . .
O4 C16B C17B 118.0(8) . .
C15B C16B C17B 118.2(17) . .
C17B C18B H18D 109.5 . .
C17B C18B H18E 109.5 . .
H18D C18B H18E 109.5 . .
C17B C18B H18F 109.5 . .
H18D C18B H18F 109.5 . .
H18E C18B H18F 109.5 . .
C18B C17B C16B 112.5(16) . .
C18B C17B C19B 113.3(16) . .
C16B C17B C19B 105.1(17) . .
C18B C17B C20B 112.1(18) . .
C16B C17B C20B 106.1(13) . .
C19B C17B C20B 107.1(16) . .
C17B C19B H19D 109.5 . .
C17B C19B H19E 109.5 . .
H19D C19B H19E 109.5 . .
C17B C19B H19F 109.5 . .
H19D C19B H19F 109.5 . .
H19E C19B H19F 109.5 . .
C17B C20B H20D 109.5 . .
C17B C20B H20E 109.5 . .
H20D C20B H20E 109.5 . .
C17B C20B H20F 109.5 . .
H20D C20B H20F 109.5 . .
H20E C20B H20F 109.5 . .
N1 C21A C22A 122.1(7) . .
N1 C21A H21A 119.0 . .
C22A C21A H21A 119.0 . .
C23A C22A C21A 119.9(7) . .
C23A C22A H22A 120.1 . .
C21A C22A H22A 120.1 . .
C24 C23A C22A 117.1(9) . .
C24 C23A C26A 120.7(7) . .
C22A C23A C26A 121.9(7) . .
C27A C26A C23A 115.1(7) . .
C27A C26A H26A 108.5 . .
C23A C26A H26A 108.5 . .
C27A C26A H26B 108.5 . .
C23A C26A H26B 108.5 . .
H26A C26A H26B 107.5 . .
C26A C27A H27A 109.5 . .
C26A C27A H27B 109.5 . .
H27A C27A H27B 109.5 . .
C26A C27A H27C 109.5 . .
H27A C27A H27C 109.5 . .
H27B C27A H27C 109.5 . .
N1 C21B C22B 124.9(15) . .
N1 C21B H21B 117.6 . .
C22B C21B H21B 117.6 . .
C21B C22B C23B 119.0(14) . .
C21B C22B H22B 120.5 . .
C23B C22B H22B 120.5 . .
C22B C23B C26B 120.9(13) . .
C22B C23B C24 114.4(15) . .
C26B C23B C24 123.5(12) . .
C23B C26B C27B 110.9(13) . .
C23B C26B H26C 109.5 . .
C27B C26B H26C 109.5 . .
C23B C26B H26D 109.5 . .
C27B C26B H26D 109.5 . .
H26C C26B H26D 108.0 . .
C26B C27B H27D 109.5 . .
C26B C27B H27E 109.5 . .
H27D C27B H27E 109.5 . .
C26B C27B H27F 109.5 . .
H27D C27B H27F 109.5 . .
H27E C27B H27F 109.5 . .
C23A C24 C25 122.0(6) . .
C25 C24 C23B 116.4(8) . .
C23A C24 H24 119.0 . .
C25 C24 H24 119.0 . .
C23B C24 H24 123.9 . .
N1 C25 C24 123.9(4) . .
N1 C25 H25 118.1 . .
C24 C25 H25 118.1 . .
N2 C28 C29 125.2(4) . .
N2 C28 H28 117.4 . .
C29 C28 H28 117.4 . .
C28 C29 C30 119.2(4) . .
C28 C29 H29 120.4 . .
C30 C29 H29 120.4 . .
C29 C30 C31 116.4(4) . .
C29 C30 C33 121.4(4) . .
C31 C30 C33 122.1(4) . .
C32 C31 C30 119.6(4) . .
C32 C31 H31 120.2 . .
C30 C31 H31 120.2 . .
N2 C32 C31 124.4(4) . .
N2 C32 H32 117.8 . .
C31 C32 H32 117.8 . .
C30 C33 C34 111.3(4) . .
C30 C33 H33A 109.4 . .
C34 C33 H33A 109.4 . .
C30 C33 H33B 109.4 . .
C34 C33 H33B 109.4 . .
H33A C33 H33B 108.0 . .
C33 C34 H34A 109.5 . .
C33 C34 H34B 109.5 . .
H34A C34 H34B 109.5 . .
C33 C34 H34C 109.5 . .
H34A C34 H34C 109.5 . .
H34B C34 H34C 109.5 . .
C21B N1 C25 119.3(8) . .
C25 N1 C21A 114.5(5) . .
C21B N1 Cu1 121.9(8) . .
C25 N1 Cu1 118.6(2) . .
C21A N1 Cu1 124.8(4) . .
C32 N2 C28 115.1(4) . .
C5 O1 Cu1 126.8(2) . .
C7 O2 Cu1 126.6(2) . .
C14 O3 Cu1 124.43(16) . 2_566
C16A O4 Cu1 125.0(3) . 2_566
C16B O4 Cu1 126.2(7) . 2_566
O4 Cu1 O2 170.64(11) 2_566 .
O4 Cu1 O3 92.70(9) 2_566 2_566
O2 Cu1 O3 86.94(9) . 2_566
O4 Cu1 O1 86.30(9) 2_566 .
O2 Cu1 O1 92.28(10) . .
O3 Cu1 O1 169.06(11) 2_566 .
O4 Cu1 N1 93.17(11) 2_566 .
O2 Cu1 N1 96.19(11) . .
O3 Cu1 N1 92.65(11) 2_566 .
O1 Cu1 N1 98.28(11) . .

loop_
_geom_bond_atom_site_label_1
_geom_bond_atom_site_label_2
_geom_bond_distance
_geom_bond_site_symmetry_2
C1A C4 1.494(10) .
C1A H1A1 0.9800 .
C1A H1A2 0.9800 .
C1A H1A3 0.9800 .
C3A C4 1.556(10) .
C3A H3A1 0.9800 .
C3A H3A2 0.9800 .
C3A H3A3 0.9800 .
C1B C4 1.50(2) .
C1B H1B1 0.9800 .
C1B H1B2 0.9800 .
C1B H1B3 0.9800 .
C3B C4 1.638(19) .
C3B H3B1 0.9800 .
C3B H3B2 0.9800 .
C3B H3B3 0.9800 .
C2 C4 1.538(5) .
C2 H2A 0.9800 .
C2 H2B 0.9800 .
C2 H2C 0.9800 .
C4 C5 1.540(4) .
C5 O1 1.266(4) .
C5 C6 1.403(4) .
C6 C7 1.397(4) .
C6 H6 0.9500 .
C7 O2 1.270(4) .
C7 C8 1.502(4) .
C8 C9 1.397(4) .
C8 C13 1.400(4) .
C9 C10 1.386(4) .
C9 H9 0.9500 .
C10 C11 1.398(4) .
C10 C14 1.520(3) .
C11 C12 1.383(5) .
C11 H11 0.9500 .
C12 C13 1.383(5) .
C12 H12 0.9500 .
C13 H13 0.9500 .
C14 O3 1.293(3) .
C14 C15A 1.389(6) .
C14 C15B 1.3889(10) .
C15A C16A 1.395(8) .
C15A H15A 0.9500 .
C16A O4 1.264(8) .
C16A C17A 1.579(9) .
C17A C19A 1.463(8) .
C17A C20A 1.554(10) .
C17A C18A 1.572(10) .
C18A H18A 0.9800 .
C18A H18B 0.9800 .
C18A H18C 0.9800 .
C19A H19A 0.9800 .
C19A H19B 0.9800 .
C19A H19C 0.9800 .
C20A H20A 0.9800 .
C20A H20B 0.9800 .
C20A H20C 0.9800 .
C15B C16B 1.3869(10) .
C15B H15B 0.9500 .
C16B O4 1.28(2) .
C16B C17B 1.54(3) .
C18B C17B 1.47(3) .
C18B H18D 0.9800 .
C18B H18E 0.9800 .
C18B H18F 0.9800 .
C17B C19B 1.58(3) .
C17B C20B 1.65(3) .
C19B H19D 0.9800 .
C19B H19E 0.9800 .
C19B H19F 0.9800 .
C20B H20D 0.9800 .
C20B H20E 0.9800 .
C20B H20F 0.9800 .
C21A N1 1.349(9) .
C21A C22A 1.402(11) .
C21A H21A 0.9500 .
C22A C23A 1.378(10) .
C22A H22A 0.9500 .
C23A C24 1.284(9) .
C23A C26A 1.514(12) .
C26A C27A 1.509(10) .
C26A H26A 0.9900 .
C26A H26B 0.9900 .
C27A H27A 0.9800 .
C27A H27B 0.9800 .
C27A H27C 0.9800 .
C21B N1 1.30(2) .
C21B C22B 1.38(2) .
C21B H21B 0.9500 .
C22B C23B 1.43(2) .
C22B H22B 0.9500 .
C23B C26B 1.51(2) .
C23B C24 1.540(15) .
C26B C27B 1.54(2) .
C26B H26C 0.9900 .
C26B H26D 0.9900 .
C27B H27D 0.9800 .
C27B H27E 0.9800 .
C27B H27F 0.9800 .
C24 C25 1.383(6) .
C24 H24 0.9500 .
C25 N1 1.329(4) .
C25 H25 0.9500 .
C28 N2 1.338(6) .
C28 C29 1.372(6) .
C28 H28 0.9500 .
C29 C30 1.392(6) .
C29 H29 0.9500 .
C30 C31 1.395(6) .
C30 C33 1.505(7) .
C31 C32 1.380(8) .
C31 H31 0.9500 .
C32 N2 1.334(7) .
C32 H32 0.9500 .
C33 C34 1.529(8) .
C33 H33A 0.9900 .
C33 H33B 0.9900 .
C34 H34A 0.9800 .
C34 H34B 0.9800 .
C34 H34C 0.9800 .
N1 Cu1 2.273(3) .
O1 Cu1 1.937(2) .
O2 Cu1 1.934(2) .
O3 Cu1 1.936(2) 2_566
O4 Cu1 1.933(2) 2_566
Cu1 O4 1.933(2) 2_566
Cu1 O3 1.936(2) 2_566

loop_
_geom_torsion_atom_site_label_1
_geom_torsion_atom_site_label_2
_geom_torsion_atom_site_label_3
_geom_torsion_atom_site_label_4
_geom_torsion
_geom_torsion_site_symmetry_4
C1A C4 C5 O1 -82.2(5) .
C1B C4 C5 O1 177.0(7) .
C2 C4 C5 O1 39.8(4) .
C3A C4 C5 O1 155.6(5) .
C3B C4 C5 O1 -63.7(7) .
C1A C4 C5 C6 95.7(5) .
C1B C4 C5 C6 -5.1(8) .
C2 C4 C5 C6 -142.3(4) .
C3A C4 C5 C6 -26.5(5) .
C3B C4 C5 C6 114.2(7) .
O1 C5 C6 C7 3.0(5) .
C4 C5 C6 C7 -174.6(3) .
C5 C6 C7 O2 -3.4(5) .
C5 C6 C7 C8 177.9(3) .
O2 C7 C8 C9 -2.8(4) .
C6 C7 C8 C9 176.0(3) .
O2 C7 C8 C13 179.3(3) .
C6 C7 C8 C13 -1.9(5) .
C13 C8 C9 C10 0.5(5) .
C7 C8 C9 C10 -177.6(3) .
C8 C9 C10 C11 -1.2(5) .
C8 C9 C10 C14 178.0(3) .
C9 C10 C11 C12 1.6(6) .
C14 C10 C11 C12 -177.6(4) .
C10 C11 C12 C13 -1.3(7) .
C11 C12 C13 C8 0.7(7) .
C9 C8 C13 C12 -0.2(6) .
C7 C8 C13 C12 177.7(4) .
C9 C10 C14 O3 -3.6(4) .
C11 C10 C14 O3 175.6(3) .
C9 C10 C14 C15A -178.0(4) .
C11 C10 C14 C15A 1.1(6) .
C9 C10 C14 C15B 159.7(4) .
C11 C10 C14 C15B -21.2(6) .
O3 C14 C15A C16A 10.0(9) .
C15B C14 C15A C16A -78.4(9) .
C10 C14 C15A C16A -176.3(6) .
C14 C15A C16A O4 -6.6(12) .
C14 C15A C16A C17A -174.7(6) .
O4 C16A C17A C19A -174.1(6) .
C15A C16A C17A C19A -4.7(10) .
O4 C16A C17A C20A -55.0(8) .
C15A C16A C17A C20A 114.4(7) .
O4 C16A C17A C18A 54.8(8) .
C15A C16A C17A C18A -135.8(7) .
O3 C14 C15B C16B -20.9(15) .
C15A C14 C15B C16B 83.6(16) .
C10 C14 C15B C16B 177.4(13) .
C14 C15B C16B O4 2(3) .
C14 C15B C16B C17B -177.2(14) .
O4 C16B C17B C18B 137.3(19) .
C15B C16B C17B C18B -44(3) .
O4 C16B C17B C19B -99(2) .
C15B C16B C17B C19B 80(2) .
O4 C16B C17B C20B 14(3) .
C15B C16B C17B C20B -166.8(18) .
N1 C21A C22A C23A -3.4(16) .
C21A C22A C23A C24 6.3(18) .
C21A C22A C23A C26A -179.8(10) .
C24 C23A C26A C27A 131.3(11) .
C22A C23A C26A C27A -42.4(15) .
N1 C21B C22B C23B 2(3) .
C21B C22B C23B C26B -178.5(17) .
C21B C22B C23B C24 -11(3) .
C22B C23B C26B C27B -74(3) .
C24 C23B C26B C27B 119.8(19) .
C22A C23A C24 C25 -3.1(16) .
C26A C23A C24 C25 -177.1(8) .
C22A C23A C24 C23B -61(6) .
C26A C23A C24 C23B 125(7) .
C22B C23B C24 C23A 134(8) .
C26B C23B C24 C23A -59(6) .
C22B C23B C24 C25 7(2) .
C26B C23B C24 C25 174.4(16) .
C23A C24 C25 N1 -3.6(10) .
C23B C24 C25 N1 5.7(13) .
N2 C28 C29 C30 -0.7(7) .
C28 C29 C30 C31 -0.9(6) .
C28 C29 C30 C33 176.6(4) .
C29 C30 C31 C32 1.0(6) .
C33 C30 C31 C32 -176.5(4) .
C30 C31 C32 N2 0.6(7) .
C29 C30 C33 C34 -92.3(5) .
C31 C30 C33 C34 85.1(5) .
C22B C21B N1 C25 11(2) .
C22B C21B N1 C21A -70(3) .
C22B C21B N1 Cu1 -175.2(12) .
C24 C25 N1 C21B -15.0(11) .
C24 C25 N1 C21A 6.4(8) .
C24 C25 N1 Cu1 170.9(3) .
C22A C21A N1 C21B 106(3) .
C22A C21A N1 C25 -2.9(11) .
C22A C21A N1 Cu1 -166.3(7) .
C31 C32 N2 C28 -2.2(7) .
C29 C28 N2 C32 2.2(7) .
C6 C5 O1 Cu1 0.6(5) .
C4 C5 O1 Cu1 178.4(2) .
C6 C7 O2 Cu1 0.1(5) .
C8 C7 O2 Cu1 178.8(2) .
C15A C14 O3 Cu1 3.7(5) 2_566
C15B C14 O3 Cu1 26.5(5) 2_566
C10 C14 O3 Cu1 -170.5(2) 2_566
C15A C16A O4 C16B 90(3) .
C17A C16A O4 C16B -101(3) .
C15A C16A O4 Cu1 -9.9(10) 2_566
C17A C16A O4 Cu1 158.7(4) 2_566
C15B C16B O4 C16A -83(3) .
C17B C16B O4 C16A 96(4) .
C15B C16B O4 Cu1 9(3) 2_566
C17B C16B O4 Cu1 -172.1(13) 2_566
C7 O2 Cu1 O3 -166.7(3) 2_566
C7 O2 Cu1 O1 2.4(3) .
C7 O2 Cu1 N1 101.0(3) .
C5 O1 Cu1 O4 168.0(3) 2_566
C5 O1 Cu1 O2 -2.7(3) .
C5 O1 Cu1 O3 82.9(6) 2_566
C5 O1 Cu1 N1 -99.3(3) .
C21B N1 Cu1 O4 53.7(9) 2_566
C25 N1 Cu1 O4 -132.4(3) 2_566
C21A N1 Cu1 O4 30.4(6) 2_566
C21B N1 Cu1 O2 -126.3(9) .
C25 N1 Cu1 O2 47.6(3) .
C21A N1 Cu1 O2 -149.6(6) .
C21B N1 Cu1 O3 146.5(9) 2_566
C25 N1 Cu1 O3 -39.6(3) 2_566
C21A N1 Cu1 O3 123.2(6) 2_566
C21B N1 Cu1 O1 -33.0(10) .
C25 N1 Cu1 O1 140.8(3) .
C21A N1 Cu1 O1 -56.4(6) .
